data_4512560
loop_
_publ_author_name
'Prasad, Karothu Durga'
'Cherukuvada, Suryanarayan'
'Ganduri, Ramesh'
'Stephen, L. Devaraj'
'Perumalla, Sravankumar'
'Guru Row, Tayur N.'

_publ_section_title
;
 Differential Cocrystallization Behavior of Isomeric Pyridine Carboxamides
 toward Antitubercular Drug Pyrazinoic Acid
;
_journal_issue 2
_journal_name_full 'Crystal Growth &amp; Design'
_journal_page_first 858
_journal_paper_doi 10.1021/cg501642m
_journal_volume 15
_journal_year 2015
_chemical_formula_sum 'C11 H10 N4 O3'
_chemical_formula_weight 246.23
_chemical_name_systematic
;
 ?
;
_space_group_IT_number 2
_symmetry_cell_setting triclinic
_symmetry_space_group_name_Hall '-P 1'
_symmetry_space_group_name_H-M 'P -1'
_atom_sites_solution_hydrogens geom
_atom_sites_solution_primary direct
_atom_sites_solution_secondary difmap
_audit_creation_method SHELXL-97
_cell_angle_alpha 95.507(4)
_cell_angle_beta 106.560(4)
_cell_angle_gamma 90.488(4)
_cell_formula_units_Z 4
_cell_length_a 9.2881(4)
_cell_length_b 9.9444(4)
_cell_length_c 12.4340(5)
_cell_measurement_temperature 100(2)
_cell_volume 1094.97(8)
_computing_structure_refinement 'SHELXL-97 (Sheldrick, 1997)'
_diffrn_ambient_temperature 100(2)
_diffrn_measured_fraction_theta_full 0.999
_diffrn_measured_fraction_theta_max 0.999
_diffrn_radiation_monochromator graphite
_diffrn_radiation_source 'fine-focus sealed tube'
_diffrn_radiation_type MoK\a
_diffrn_radiation_wavelength 0.71073
_diffrn_reflns_av_R_equivalents 0.0329
_diffrn_reflns_av_sigmaI/netI 0.0339
_diffrn_reflns_limit_h_max 10
_diffrn_reflns_limit_h_min -11
_diffrn_reflns_limit_k_max 12
_diffrn_reflns_limit_k_min -12
_diffrn_reflns_limit_l_max 15
_diffrn_reflns_limit_l_min -14
_diffrn_reflns_number 13634
_diffrn_reflns_theta_full 26.00
_diffrn_reflns_theta_max 26.00
_diffrn_reflns_theta_min 2.44
_exptl_absorpt_coefficient_mu 0.113
_exptl_absorpt_correction_T_max 0.9778
_exptl_absorpt_correction_T_min 0.9670
_exptl_absorpt_correction_type multi-scan
_exptl_crystal_colour colorless
_exptl_crystal_density_diffrn 1.494
_exptl_crystal_density_method 'not measured'
_exptl_crystal_description Block
_exptl_crystal_F_000 512
_exptl_crystal_size_max 0.30
_exptl_crystal_size_mid 0.20
_exptl_crystal_size_min 0.20
_refine_diff_density_max 0.247
_refine_diff_density_min -0.222
_refine_diff_density_rms 0.048
_refine_ls_extinction_method none
_refine_ls_goodness_of_fit_ref 1.050
_refine_ls_hydrogen_treatment mixed
_refine_ls_matrix_type full
_refine_ls_number_parameters 349
_refine_ls_number_reflns 4314
_refine_ls_number_restraints 0
_refine_ls_restrained_S_all 1.050
_refine_ls_R_factor_all 0.0548
_refine_ls_R_factor_gt 0.0428
_refine_ls_shift/su_max 0.000
_refine_ls_shift/su_mean 0.000
_refine_ls_structure_factor_coef Fsqd
_refine_ls_weighting_details 'calc w=1/[\s^2^(Fo^2^)+(0.0609P)^2^+0.1712P] where P=(Fo^2^+2Fc^2^)/3'
_refine_ls_weighting_scheme calc
_refine_ls_wR_factor_gt 0.1128
_refine_ls_wR_factor_ref 0.1216
_reflns_number_gt 3463
_reflns_number_total 4314
_reflns_threshold_expression >2sigma(I)
_cod_data_source_file POA_INAM_Beta.cif
_cod_data_source_block POA_INAM_Beta
_cod_depositor_comments
;
The following automatic conversions were performed:

'_symmetry_cell_setting' value 'Triclinic' changed to 'triclinic'
according to
/home/saulius/struct/COD-crude-data--automatic-downloads/rss-feeds/ACS/lib/dictionaries/cif_core.dic
dictionary named 'cif_core.dic' version 2.4.2 from 2011-04-26.

Automatic conversion script
Id: cif_fix_values 2935 2014-11-11 08:27:57Z andrius 

 Adding full bibliography for 4512557--4512561.cif.
;
_cod_database_code 4512560

loop_
_symmetry_equiv_pos_as_xyz
'x, y, z'
'-x, -y, -z'

loop_
_atom_site_label
_atom_site_type_symbol
_atom_site_fract_x
_atom_site_fract_y
_atom_site_fract_z
_atom_site_U_iso_or_equiv
_atom_site_adp_type
_atom_site_occupancy
_atom_site_symmetry_multiplicity
_atom_site_calc_flag
_atom_site_refinement_flags
C1 C -1.11633(16) -0.10458(13) -0.76008(11) 0.0169(3) Uani 1 1 d .
C2 C -1.25591(15) -0.16906(13) -0.84456(11) 0.0166(3) Uani 1 1 d .
C3 C -1.43861(17) -0.16267(14) -1.00975(12) 0.0211(3) Uani 1 1 d .
H3 H -1.4840 -0.1211 -1.0742 0.025 Uiso 1 1 calc R
C4 C -1.50136(17) -0.28325(15) -0.99256(13) 0.0240(3) Uani 1 1 d .
H4 H -1.5870 -0.3205 -1.0467 0.029 Uiso 1 1 calc R
C5 C -1.32084(17) -0.28873(14) -0.82707(12) 0.0199(3) Uani 1 1 d .
H5 H -1.2774 -0.3290 -0.7615 0.024 Uiso 1 1 calc R
C6 C -0.43680(16) 0.10306(13) -0.27912(12) 0.0160(3) Uani 1 1 d .
C7 C -0.57898(16) 0.05214(13) -0.36880(12) 0.0157(3) Uani 1 1 d .
C8 C -0.65177(16) -0.06298(13) -0.35153(12) 0.0184(3) Uani 1 1 d .
H8 H -0.6131 -0.1056 -0.2865 0.022 Uiso 1 1 calc R
C9 C -0.78163(16) -0.11373(13) -0.43114(12) 0.0189(3) Uani 1 1 d .
H9 H -0.8296 -0.1907 -0.4187 0.023 Uiso 1 1 calc R
C10 C -0.77212(17) 0.05670(14) -0.54249(12) 0.0195(3) Uani 1 1 d .
H10 H -0.8142 0.0982 -0.6076 0.023 Uiso 1 1 calc R
C11 C -0.64171(16) 0.11274(13) -0.46674(12) 0.0184(3) Uani 1 1 d .
H11 H -0.5964 0.1901 -0.4811 0.022 Uiso 1 1 calc R
C12 C -0.05025(16) 0.22599(13) -0.01930(12) 0.0172(3) Uani 1 1 d .
C13 C 0.09384(16) 0.27611(13) 0.06866(11) 0.0160(3) Uani 1 1 d .
C14 C 0.16017(16) 0.39617(13) 0.05402(12) 0.0179(3) Uani 1 1 d .
H14 H 0.1160 0.4425 -0.0079 0.022 Uiso 1 1 calc R
C15 C 0.29202(17) 0.44633(14) 0.13193(12) 0.0204(3) Uani 1 1 d .
H15 H 0.3351 0.5272 0.1219 0.025 Uiso 1 1 calc R
C16 C 0.29668(16) 0.26542(14) 0.23589(12) 0.0190(3) Uani 1 1 d .
H16 H 0.3439 0.2206 0.2981 0.023 Uiso 1 1 calc R
C17 C 0.16465(16) 0.20947(13) 0.16194(12) 0.0183(3) Uani 1 1 d .
H17 H 0.1237 0.1287 0.1742 0.022 Uiso 1 1 calc R
C18 C 0.63504(16) 0.43029(13) 0.45283(12) 0.0177(3) Uani 1 1 d .
C19 C 0.77782(16) 0.48609(13) 0.53799(12) 0.0165(3) Uani 1 1 d .
C20 C 0.95275(17) 0.47000(14) 0.70592(12) 0.0207(3) Uani 1 1 d .
H20 H 0.9909 0.4271 0.7708 0.025 Uiso 1 1 calc R
C21 C 1.02983(17) 0.58293(14) 0.68933(12) 0.0214(3) Uani 1 1 d .
H21 H 1.1174 0.6142 0.7444 0.026 Uiso 1 1 calc R
C22 C 0.85657(16) 0.59838(13) 0.52151(12) 0.0181(3) Uani 1 1 d .
H22 H 0.8202 0.6400 0.4557 0.022 Uiso 1 1 calc R
N1 N -1.31479(14) -0.10517(11) -0.93597(10) 0.0193(3) Uani 1 1 d .
N2 N -1.44393(14) -0.34756(12) -0.90182(10) 0.0241(3) Uani 1 1 d .
N3 N -0.35826(15) 0.20572(12) -0.29915(11) 0.0202(3) Uani 1 1 d .
N4 N -0.84050(13) -0.05534(11) -0.52569(10) 0.0174(3) Uani 1 1 d .
N5 N -0.13306(15) 0.12992(12) 0.00476(12) 0.0210(3) Uani 1 1 d .
N6 N 0.35954(14) 0.38170(12) 0.22162(10) 0.0192(3) Uani 1 1 d .
N7 N 0.82524(14) 0.42177(11) 0.63080(10) 0.0194(3) Uani 1 1 d .
N8 N 0.98315(14) 0.64809(12) 0.59774(10) 0.0212(3) Uani 1 1 d .
O1 O -1.07262(11) -0.16573(9) -0.66950(8) 0.0194(2) Uani 1 1 d .
O2 O -1.05545(12) -0.00282(10) -0.77832(8) 0.0235(3) Uani 1 1 d .
O3 O -0.39805(11) 0.04714(10) -0.19130(8) 0.0228(3) Uani 1 1 d .
O4 O -0.08651(12) 0.27777(10) -0.10911(8) 0.0243(3) Uani 1 1 d .
O5 O 0.60934(12) 0.47783(10) 0.35574(8) 0.0238(3) Uani 1 1 d .
O6 O 0.55515(11) 0.34606(9) 0.47630(8) 0.0226(3) Uani 1 1 d .
H1 H -0.964(3) -0.113(2) -0.6023(19) 0.079(7) Uiso 1 1 d .
H5B H -0.220(2) 0.0987(17) -0.0516(15) 0.034(5) Uiso 1 1 d .
H3A H -0.270(2) 0.2318(18) -0.2425(16) 0.040(5) Uiso 1 1 d .
H3B H -0.3820(18) 0.2491(15) -0.3623(14) 0.025(4) Uiso 1 1 d .
H5C H -0.1089(19) 0.0887(17) 0.0707(15) 0.034(5) Uiso 1 1 d .
H5A H 0.492(3) 0.435(2) 0.290(2) 0.093(8) Uiso 1 1 d .

loop_
_atom_site_aniso_label
_atom_site_aniso_U_11
_atom_site_aniso_U_22
_atom_site_aniso_U_33
_atom_site_aniso_U_23
_atom_site_aniso_U_13
_atom_site_aniso_U_12
C1 0.0167(7) 0.0171(7) 0.0171(8) 0.0002(5) 0.0055(6) -0.0019(6)
C2 0.0180(8) 0.0176(7) 0.0155(8) 0.0020(5) 0.0067(6) 0.0009(6)
C3 0.0199(8) 0.0254(7) 0.0158(8) 0.0030(6) 0.0011(6) 0.0011(6)
C4 0.0190(8) 0.0306(8) 0.0186(8) -0.0009(6) 0.0006(7) -0.0064(6)
C5 0.0213(8) 0.0214(7) 0.0165(8) 0.0026(5) 0.0045(6) -0.0039(6)
C6 0.0160(7) 0.0151(6) 0.0171(8) 0.0015(5) 0.0049(6) -0.0002(5)
C7 0.0159(7) 0.0161(6) 0.0157(7) 0.0006(5) 0.0057(6) 0.0007(6)
C8 0.0199(8) 0.0165(7) 0.0182(8) 0.0052(5) 0.0034(6) -0.0003(6)
C9 0.0217(8) 0.0154(6) 0.0197(8) 0.0029(5) 0.0057(6) -0.0032(6)
C10 0.0204(8) 0.0214(7) 0.0163(8) 0.0046(6) 0.0037(6) -0.0023(6)
C11 0.0192(8) 0.0170(6) 0.0200(8) 0.0040(5) 0.0065(6) -0.0039(6)
C12 0.0176(8) 0.0149(6) 0.0184(8) 0.0028(5) 0.0039(6) 0.0000(6)
C13 0.0171(8) 0.0167(7) 0.0145(7) 0.0003(5) 0.0055(6) 0.0001(6)
C14 0.0188(8) 0.0186(7) 0.0170(7) 0.0052(5) 0.0050(6) 0.0002(6)
C15 0.0221(8) 0.0196(7) 0.0199(8) 0.0029(6) 0.0064(7) -0.0043(6)
C16 0.0179(8) 0.0225(7) 0.0167(7) 0.0040(6) 0.0042(6) -0.0018(6)
C17 0.0199(8) 0.0165(7) 0.0192(8) 0.0036(5) 0.0064(6) -0.0032(6)
C18 0.0179(8) 0.0160(6) 0.0194(8) 0.0015(5) 0.0058(6) -0.0005(6)
C19 0.0173(8) 0.0161(6) 0.0170(8) 0.0005(5) 0.0066(6) 0.0008(6)
C20 0.0207(8) 0.0232(7) 0.0173(8) 0.0048(6) 0.0032(6) 0.0002(6)
C21 0.0194(8) 0.0250(7) 0.0177(8) -0.0004(6) 0.0027(6) -0.0040(6)
C22 0.0206(8) 0.0177(7) 0.0163(7) 0.0015(5) 0.0060(6) -0.0011(6)
N1 0.0206(7) 0.0198(6) 0.0169(7) 0.0021(5) 0.0042(5) -0.0005(5)
N2 0.0235(7) 0.0267(7) 0.0198(7) 0.0010(5) 0.0033(6) -0.0099(5)
N3 0.0183(7) 0.0210(6) 0.0188(7) 0.0038(5) 0.0010(6) -0.0067(5)
N4 0.0173(6) 0.0177(6) 0.0164(6) 0.0005(5) 0.0040(5) -0.0026(5)
N5 0.0178(7) 0.0224(6) 0.0197(7) 0.0046(5) 0.0000(6) -0.0067(5)
N6 0.0175(7) 0.0219(6) 0.0175(7) 0.0014(5) 0.0043(5) -0.0025(5)
N7 0.0198(7) 0.0191(6) 0.0192(7) 0.0041(5) 0.0050(5) -0.0019(5)
N8 0.0224(7) 0.0203(6) 0.0205(7) 0.0014(5) 0.0060(6) -0.0049(5)
O1 0.0193(6) 0.0201(5) 0.0161(6) 0.0047(4) 0.0001(5) -0.0047(4)
O2 0.0240(6) 0.0231(5) 0.0219(6) 0.0054(4) 0.0036(5) -0.0095(4)
O3 0.0215(6) 0.0239(5) 0.0199(6) 0.0071(4) -0.0003(5) -0.0054(4)
O4 0.0241(6) 0.0254(5) 0.0196(6) 0.0084(4) -0.0019(5) -0.0081(4)
O5 0.0201(6) 0.0306(6) 0.0186(6) 0.0081(4) 0.0007(5) -0.0078(4)
O6 0.0210(6) 0.0202(5) 0.0260(6) 0.0046(4) 0.0051(5) -0.0068(4)

loop_
_atom_type_symbol
_atom_type_description
_atom_type_scat_dispersion_real
_atom_type_scat_dispersion_imag
_atom_type_scat_source
C C 0.0033 0.0016 'International Tables Vol C Tables 4.2.6.8 and 6.1.1.4'
H H 0.0000 0.0000 'International Tables Vol C Tables 4.2.6.8 and 6.1.1.4'
N N 0.0061 0.0033 'International Tables Vol C Tables 4.2.6.8 and 6.1.1.4'
O O 0.0106 0.0060 'International Tables Vol C Tables 4.2.6.8 and 6.1.1.4'

loop_
_geom_angle_atom_site_label_1
_geom_angle_atom_site_label_2
_geom_angle_atom_site_label_3
_geom_angle
O2 C1 O1 125.39(13)
O2 C1 C2 121.12(12)
O1 C1 C2 113.48(11)
N1 C2 C5 121.79(13)
N1 C2 C1 116.85(11)
C5 C2 C1 121.36(12)
N1 C3 C4 121.53(13)
N2 C4 C3 122.66(14)
N2 C5 C2 121.94(13)
O3 C6 N3 123.07(13)
O3 C6 C7 118.71(11)
N3 C6 C7 118.22(12)
C11 C7 C8 117.97(13)
C11 C7 C6 124.48(12)
C8 C7 C6 117.54(12)
C9 C8 C7 119.74(13)
N4 C9 C8 121.85(12)
N4 C10 C11 122.42(13)
C10 C11 C7 119.15(12)
O4 C12 N5 123.24(13)
O4 C12 C13 118.46(11)
N5 C12 C13 118.29(12)
C14 C13 C17 118.21(13)
C14 C13 C12 117.34(12)
C17 C13 C12 124.44(12)
C15 C14 C13 119.65(13)
N6 C15 C14 121.82(12)
N6 C16 C17 122.64(13)
C16 C17 C13 118.83(12)
O6 C18 O5 125.20(13)
O6 C18 C19 120.85(12)
O5 C18 C19 113.94(11)
N7 C19 C22 121.71(13)
N7 C19 C18 116.26(11)
C22 C19 C18 122.03(12)
N7 C20 C21 121.47(13)
N8 C21 C20 122.56(14)
N8 C22 C19 121.83(13)
C3 N1 C2 116.32(12)
C4 N2 C5 115.73(12)
C9 N4 C10 118.85(12)
C15 N6 C16 118.84(13)
C20 N7 C19 116.43(12)
C21 N8 C22 115.98(12)

loop_
_geom_bond_atom_site_label_1
_geom_bond_atom_site_label_2
_geom_bond_distance
C1 O2 1.2259(15)
C1 O1 1.2954(16)
C1 C2 1.5085(19)
C2 N1 1.3360(17)
C2 C5 1.3926(18)
C3 N1 1.3334(19)
C3 C4 1.390(2)
C4 N2 1.3295(19)
C5 N2 1.3386(19)
C6 O3 1.2357(16)
C6 N3 1.3327(17)
C6 C7 1.511(2)
C7 C11 1.3886(19)
C7 C8 1.3894(18)
C8 C9 1.379(2)
C9 N4 1.3374(17)
C10 N4 1.3403(16)
C10 C11 1.379(2)
C12 O4 1.2348(16)
C12 N5 1.3293(17)
C12 C13 1.512(2)
C13 C14 1.3897(18)
C13 C17 1.3917(19)
C14 C15 1.381(2)
C15 N6 1.3401(18)
C16 N6 1.3402(17)
C16 C17 1.381(2)
C18 O6 1.2236(15)
C18 O5 1.2980(16)
C18 C19 1.504(2)
C19 N7 1.3386(17)
C19 C22 1.3926(18)
C20 N7 1.3337(19)
C20 C21 1.3896(19)
C21 N8 1.3303(18)
C22 N8 1.3379(19)

loop_
_geom_torsion_atom_site_label_1
_geom_torsion_atom_site_label_2
_geom_torsion_atom_site_label_3
_geom_torsion_atom_site_label_4
_geom_torsion
O2 C1 C2 N1 -4.23(19)
O1 C1 C2 N1 174.65(11)
O2 C1 C2 C5 176.47(13)
O1 C1 C2 C5 -4.65(18)
N1 C3 C4 N2 0.9(2)
N1 C2 C5 N2 1.3(2)
C1 C2 C5 N2 -179.42(12)
O3 C6 C7 C11 174.33(13)
N3 C6 C7 C11 -6.3(2)
O3 C6 C7 C8 -5.47(19)
N3 C6 C7 C8 173.92(12)
C11 C7 C8 C9 0.4(2)
C6 C7 C8 C9 -179.75(12)
C7 C8 C9 N4 0.1(2)
N4 C10 C11 C7 -0.6(2)
C8 C7 C11 C10 -0.2(2)
C6 C7 C11 C10 179.98(12)
O4 C12 C13 C14 13.58(19)
N5 C12 C13 C14 -165.24(12)
O4 C12 C13 C17 -165.67(13)
N5 C12 C13 C17 15.5(2)
C17 C13 C14 C15 -0.6(2)
C12 C13 C14 C15 -179.95(12)
C13 C14 C15 N6 0.6(2)
N6 C16 C17 C13 0.1(2)
C14 C13 C17 C16 0.3(2)
C12 C13 C17 C16 179.55(12)
O6 C18 C19 N7 11.76(19)
O5 C18 C19 N7 -167.10(12)
O6 C18 C19 C22 -168.23(13)
O5 C18 C19 C22 12.91(18)
N7 C20 C21 N8 -1.1(2)
N7 C19 C22 N8 -0.3(2)
C18 C19 C22 N8 179.67(12)
C4 C3 N1 C2 -0.7(2)
C5 C2 N1 C3 -0.34(19)
C1 C2 N1 C3 -179.63(12)
C3 C4 N2 C5 0.1(2)
C2 C5 N2 C4 -1.1(2)
C8 C9 N4 C10 -0.9(2)
C11 C10 N4 C9 1.2(2)
C14 C15 N6 C16 -0.2(2)
C17 C16 N6 C15 -0.2(2)
C21 C20 N7 C19 1.4(2)
C22 C19 N7 C20 -0.8(2)
C18 C19 N7 C20 179.25(12)
C20 C21 N8 C22 -0.1(2)
C19 C22 N8 C21 0.7(2)
